data_8103608
loop_
_publ_author_name
'Carrillo-Cabrera, W.'
'Curda, J.'
'von Schnering, H.G.'
'Paschen, S.'
'Grin', Yu.'

_publ_section_title
;
 Crystal structure of hexabarium pentacosagermanide, Ba6 Ge25
;
_journal_name_full
;
Zeitschrift fuer Kristallographie - New Crystal Structures
;
_journal_page_first 207
_journal_page_last 208
_journal_volume 215
_journal_year 2000
_chemical_formula_sum 'Ba6 Ge25'
_space_group_IT_number 213
_symmetry_space_group_name_Hall 'P 4bd 2ab 3'
_symmetry_space_group_name_H-M 'P 41 3 2'
_cell_angle_alpha 90
_cell_angle_beta 90
_cell_angle_gamma 90
_cell_formula_units_Z 4
_cell_length_a 14.5564
_cell_length_b 14.5564
_cell_length_c 14.5564
_cell_volume 3084.338
_citation_journal_id_ASTM ZKNSFT
_cod_data_source_file Carrillo-Cabrera_ZKNSFT_2000_829.cif
_cod_data_source_block Ba6Ge25
_cod_database_code 8103608

loop_
_symmetry_equiv_pos_as_xyz
x,y,z
-y+1/4,x+3/4,z+1/4
-x+1/2,-y,z+1/2
y+1/4,-x+1/4,z+3/4
x+1/2,-y+1/2,-z
y+3/4,x+1/4,-z+1/4
-x,y+1/2,-z+1/2
-y+3/4,-x+3/4,-z+3/4
z,x,y
-x+1/4,z+3/4,y+1/4
-z+1/2,-x,y+1/2
x+1/4,-z+1/4,y+3/4
z+1/2,-x+1/2,-y
x+3/4,z+1/4,-y+1/4
-z,x+1/2,-y+1/2
-x+3/4,-z+3/4,-y+3/4
y,z,x
y+1/2,-z+1/2,-x
z+3/4,y+1/4,-x+1/4
-y,z+1/2,-x+1/2
-z+3/4,-y+3/4,-x+3/4
-y+1/2,-z,x+1/2
z+1/4,-y+1/4,x+3/4
-z+1/4,y+3/4,x+1/4

loop_
_atom_site_label
_atom_site_type_symbol
_atom_site_fract_x
_atom_site_fract_y
_atom_site_fract_z
_atom_site_occupancy
_atom_site_U_iso_or_equiv
Ge1 Ge 0.2929 0.9538 0.7501 1 0.0
Ba2 Ba 0.125 0.1887 0.4387 1 0.0
Ge6 Ge 0.1853 0.9899 0.8767 1 0.0
Ba1 Ba 0.0607 0.0607 0.0607 1 0.0
Ba3 Ba 0.375 0.375 0.375 1 0.0
Ge2 Ge 0.9251 0.9251 0.9251 1 0.0
Ge5 Ge 0.9166 0.0847 0.8532 1 0.0
Ge3 Ge 0.2182 0.2182 0.2182 1 0.0
Ge4 Ge 0.125 0.8309 0.0809 1 0.0
